data_1516358
loop_
_publ_author_name
'Schmidtmann, Marc'
'Farrugia, Louis J.'
'Middlemiss, Derek S.'
'Gutmann, Matthias J.'
'McIntyre, Garry J.'
'Wilson, Chick C.'

_publ_section_title
;
 Experimental and theoretical charge density study of polymorphic
 isonicotinamide-oxalic acid molecular complexes with strong O...H...N
 hydrogen bonds.
;
_journal_issue 50
_journal_name_full 'The journal of physical chemistry. A'
_journal_page_first 13985
_journal_page_last 13997
_journal_paper_doi 10.1021/jp9067813
_journal_volume 113
_journal_year 2009
_chemical_formula_sum 'C14 H14 N4 O6'
_chemical_formula_weight 334.29
_chemical_name_systematic
; 
 ? 
;
_space_group_IT_number 2
_symmetry_cell_setting triclinic
_symmetry_space_group_name_Hall '-P 1'
_symmetry_space_group_name_H-M 'P -1'
_atom_sites_solution_hydrogens difmap
_atom_sites_solution_primary direct
_atom_sites_solution_secondary difmap
_audit_creation_method SHELXL-97
_cell_angle_alpha 85.69(5)
_cell_angle_beta 88.01(5)
_cell_angle_gamma 84.22(4)
_cell_formula_units_Z 1
_cell_length_a 3.680
_cell_length_b 7.595(6)
_cell_length_c 12.501(9)
_cell_measurement_temperature 100(2)
_cell_volume 346.5(4)
_computing_cell_refinement LAUEGEN
_computing_data_collection VIVALDI
_computing_data_reduction 'ARGONNE_BOXES, LAUENORM'
_computing_molecular_graphics 'Bruker AXS XP'
_computing_structure_refinement 'SHELXL-97 (Sheldrick, 1997)'
_computing_structure_solution 'SHELXS-97 (Sheldrick, 1990)'
_diffrn_ambient_temperature 100(2)
_diffrn_measurement_device_type 'VIVALDI LAUE diffraction'
_diffrn_measurement_method 'LAUE diffraction'
_diffrn_radiation_source 'ILL reactor source'
_diffrn_radiation_type neutron
_diffrn_radiation_wavelength 0.84-1.90
_diffrn_reflns_av_R_equivalents 0.158
_diffrn_reflns_av_sigmaI/netI 0.1224
_diffrn_reflns_limit_h_max 4
_diffrn_reflns_limit_h_min -5
_diffrn_reflns_limit_k_max 12
_diffrn_reflns_limit_k_min -12
_diffrn_reflns_limit_l_max 22
_diffrn_reflns_limit_l_min 0
_diffrn_reflns_number 4633
_exptl_crystal_colour colourless
_exptl_crystal_density_diffrn 1.602
_exptl_crystal_density_method 'not measured'
_exptl_crystal_description block
_exptl_crystal_F_000 113
_exptl_crystal_size_max 0.80
_exptl_crystal_size_mid 0.60
_exptl_crystal_size_min 0.40
_refine_diff_density_max 1.672
_refine_diff_density_min -1.503
_refine_diff_density_rms 0.370
_refine_ls_extinction_method none
_refine_ls_goodness_of_fit_ref 1.214
_refine_ls_hydrogen_treatment refined
_refine_ls_matrix_type full
_refine_ls_number_parameters 172
_refine_ls_number_reflns 1915
_refine_ls_number_restraints 0
_refine_ls_restrained_S_all 1.214
_refine_ls_R_factor_all 0.1195
_refine_ls_R_factor_gt 0.0770
_refine_ls_shift/su_max 0.000
_refine_ls_shift/su_mean 0.000
_refine_ls_structure_factor_coef Fsqd
_refine_ls_weighting_details 'calc w=1/[\s^2^(Fo^2^)+(0.1000P)^2^+0.0000P] where P=(Fo^2^+2Fc^2^)/3'
_refine_ls_weighting_scheme calc
_refine_ls_wR_factor_gt 0.1654
_refine_ls_wR_factor_ref 0.1750
_reflns_number_gt 1365
_reflns_number_total 1915
_reflns_threshold_expression >2sigma(I)
_cod_data_source_file 1-II_neutron.cif
_cod_data_source_block oxaill2
_cod_original_sg_symbol_H-M P-1
_cod_database_code 1516358

loop_
_symmetry_equiv_pos_as_xyz
'x, y, z'
'-x, -y, -z'

loop_
_atom_site_label
_atom_site_type_symbol
_atom_site_fract_x
_atom_site_fract_y
_atom_site_fract_z
_atom_site_U_iso_or_equiv
_atom_site_adp_type
_atom_site_occupancy
_atom_site_symmetry_multiplicity
_atom_site_calc_flag
O1 O 1.2981(8) 1.7999(3) 0.52087(13) 0.0174(7) Uani 1 1 d
H1 H 1.2082(15) 1.7078(6) 0.6012(3) 0.0353(15) Uani 1 1 d
O2 O 1.5037(8) 1.9678(3) 0.64045(14) 0.0176(7) Uani 1 1 d
O3 O 0.6948(8) 1.2230(3) 0.99567(13) 0.0160(7) Uani 1 1 d
N1 N 1.0980(4) 1.59164(16) 0.67529(8) 0.0128(4) Uani 1 1 d
N2 N 0.5879(5) 1.05244(16) 0.86029(8) 0.0149(5) Uani 1 1 d
C1 C 1.4471(6) 1.9361(2) 0.54841(11) 0.0126(6) Uani 1 1 d
C2 C 1.0705(6) 1.4287(2) 0.64466(11) 0.0126(6) Uani 1 1 d
H2 H 1.1680(15) 1.4035(6) 0.5632(3) 0.0316(14) Uani 1 1 d
C3 C 0.9351(6) 1.2967(2) 0.71313(11) 0.0127(6) Uani 1 1 d
H3 H 0.9131(17) 1.1691(5) 0.6818(3) 0.0345(15) Uani 1 1 d
C4 C 0.8304(6) 1.3361(2) 0.81772(10) 0.0105(6) Uani 1 1 d
C5 C 0.8639(6) 1.5053(2) 0.84961(11) 0.0133(6) Uani 1 1 d
H4 H 0.7855(14) 1.5401(5) 0.9304(3) 0.0299(14) Uani 1 1 d
C6 C 0.9961(7) 1.6312(2) 0.77572(12) 0.0143(6) Uani 1 1 d
H5 H 1.0293(16) 1.7671(5) 0.7956(3) 0.0333(15) Uani 1 1 d
C7 C 0.6965(6) 1.1979(2) 0.89893(11) 0.0111(6) Uani 1 1 d
H6 H 0.4930(15) 0.9548(5) 0.9133(3) 0.0268(12) Uani 1 1 d
H7 H 0.5685(14) 1.0404(6) 0.7805(3) 0.0273(13) Uani 1 1 d

loop_
_atom_site_aniso_label
_atom_site_aniso_U_11
_atom_site_aniso_U_22
_atom_site_aniso_U_33
_atom_site_aniso_U_23
_atom_site_aniso_U_13
_atom_site_aniso_U_12
O1 0.032(2) 0.0150(9) 0.0063(6) -0.0015(6) 0.0014(8) -0.0090(11)
H1 0.040(4) 0.036(2) 0.0318(18) -0.0154(16) -0.007(2) -0.001(3)
O2 0.032(2) 0.0172(9) 0.0051(6) -0.0010(6) -0.0017(7) -0.0073(11)
O3 0.028(2) 0.0164(9) 0.0052(6) -0.0022(6) 0.0013(7) -0.0095(11)
N1 0.0184(11) 0.0121(5) 0.0084(4) 0.0004(3) -0.0004(4) -0.0050(6)
N2 0.0261(12) 0.0122(5) 0.0070(4) -0.0006(3) 0.0004(5) -0.0057(6)
C1 0.0222(15) 0.0111(7) 0.0050(5) -0.0018(5) 0.0006(6) -0.0038(9)
C2 0.0199(15) 0.0130(8) 0.0056(5) -0.0015(5) 0.0015(6) -0.0052(9)
H2 0.051(4) 0.033(2) 0.0126(12) -0.0054(12) 0.0098(16) -0.012(2)
C3 0.0228(15) 0.0103(7) 0.0057(5) -0.0021(5) 0.0012(6) -0.0045(9)
H3 0.065(4) 0.0181(17) 0.0219(15) -0.0086(12) 0.0048(18) -0.009(2)
C4 0.0172(15) 0.0093(7) 0.0053(5) 0.0002(4) 0.0006(6) -0.0038(8)
C5 0.0215(16) 0.0122(8) 0.0068(5) -0.0024(5) 0.0005(6) -0.0031(9)
H4 0.047(4) 0.0287(19) 0.0148(13) -0.0079(12) 0.0092(16) -0.006(2)
C6 0.0249(15) 0.0100(7) 0.0085(5) -0.0011(5) 0.0022(6) -0.0051(9)
H5 0.053(4) 0.0187(17) 0.0297(17) -0.0077(13) 0.0037(19) -0.010(2)
C7 0.0173(15) 0.0108(7) 0.0055(5) -0.0002(5) 0.0009(6) -0.0039(8)
H6 0.044(4) 0.0213(17) 0.0171(13) 0.0027(12) 0.0016(15) -0.017(2)
H7 0.042(4) 0.0304(19) 0.0120(12) -0.0038(12) -0.0021(14) -0.013(2)

loop_
_atom_type_symbol
_atom_type_description
_atom_type_scat_dispersion_real
_atom_type_scat_dispersion_imag
_atom_type_scat_source
C C 0.0000 0.0000 'International Tables Vol C Tables 4.2.6.8 and 6.1.1.4'
H H 0.0000 0.0000 'International Tables Vol C Tables 4.2.6.8 and 6.1.1.4'
N N 0.0000 0.0000 'International Tables Vol C Tables 4.2.6.8 and 6.1.1.4'
O O 0.0000 0.0000 'International Tables Vol C Tables 4.2.6.8 and 6.1.1.4'

loop_
_geom_angle_atom_site_label_1
_geom_angle_atom_site_label_2
_geom_angle_atom_site_label_3
_geom_angle
_geom_angle_site_symmetry_3
C1 O1 H1 110.4(3) .
C2 N1 C6 119.87(15) .
C2 N1 H1 116.4(2) .
C6 N1 H1 123.7(2) .
C7 N2 H6 119.1(3) .
C7 N2 H7 122.2(3) .
H6 N2 H7 118.3(4) .
O2 C1 O1 125.4(2) .
O2 C1 C1 121.0(3) 2_896
O1 C1 C1 113.66(19) 2_896
N1 C2 C3 122.18(14) .
N1 C2 H2 116.3(3) .
C3 C2 H2 121.5(3) .
C2 C3 C4 118.40(17) .
C2 C3 H3 118.0(3) .
C4 C3 H3 123.6(3) .
C5 C4 C3 119.18(17) .
C5 C4 C7 118.92(14) .
C3 C4 C7 121.85(17) .
C6 C5 C4 118.97(15) .
C6 C5 H4 120.0(3) .
C4 C5 H4 121.0(3) .
N1 C6 C5 121.38(17) .
N1 C6 H5 115.9(3) .
C5 C6 H5 122.7(3) .
O3 C7 N2 123.82(18) .
O3 C7 C4 119.5(2) .
N2 C7 C4 116.73(14) .

loop_
_geom_bond_atom_site_label_1
_geom_bond_atom_site_label_2
_geom_bond_distance
_geom_bond_site_symmetry_2
O1 C1 1.292(4) .
O1 H1 1.235(5) .
O2 C1 1.222(3) .
O3 C7 1.238(2) .
N1 C2 1.337(3) .
N1 C6 1.345(2) .
N1 H1 1.313(6) .
N2 C7 1.340(3) .
N2 H6 1.036(4) .
N2 H7 1.015(3) .
C1 C1 1.557(3) 2_896
C2 C3 1.388(3) .
C2 H2 1.092(4) .
C3 C4 1.396(2) .
C3 H3 1.084(5) .
C4 C5 1.392(3) .
C4 C7 1.511(3) .
C5 C6 1.391(3) .
C5 H4 1.085(3) .
C6 H5 1.099(5) .

loop_
_geom_hbond_atom_site_label_D
_geom_hbond_atom_site_label_H
_geom_hbond_atom_site_label_A
_geom_hbond_distance_DH
_geom_hbond_distance_HA
_geom_hbond_distance_DA
_geom_hbond_angle_DHA
_geom_hbond_site_symmetry_A
O1 H1 N1 1.235(5) 1.313(6) 2.539(3) 170.5(4) .
N2 H6 O3 1.036(4) 1.871(5) 2.906(3) 177.3(5) 2_677
N2 H7 O2 1.015(3) 1.904(4) 2.903(3) 167.6(4) 1_445
